data_4318049
loop_
_publ_author_name
'Christopher J. Chang'
'Yongqi Deng'
'Shie-Ming Peng'
'Gene-Hsiang Lee'
'Chen-Yu Yeh'
'Daniel G. Nocera'

_publ_section_title
;
 A Convergent Synthetic Approach Using Sterically Demanding
 Aryldipyrrylmethanes for Tuning the Pocket Sizes of Cofacial
 Bisporphyrins
;
_journal_name_full 'Inorganic Chemistry'
_journal_page_first 3008
_journal_page_last 3016
_journal_paper_doi 10.1021/ic025507k
_journal_volume 41
_journal_year 2002
_chemical_formula_sum 'C101 H123 Cl2 N8 O11.5 Zn2'
_chemical_formula_weight 1834.71
_chemical_name_systematic
;
  ?
;
_space_group_IT_number 14
_symmetry_cell_setting monoclinic
_symmetry_space_group_name_Hall '-P 2yn'
_symmetry_space_group_name_H-M 'P 1 21/n 1'
_atom_sites_solution_hydrogens geom
_atom_sites_solution_primary direct
_atom_sites_solution_secondary difmap
_audit_creation_method SHELXL-97
_cell_angle_alpha 90.00
_cell_angle_beta 90.3121(14)
_cell_angle_gamma 90.00
_cell_formula_units_Z 4
_cell_length_a 14.5517(6)
_cell_length_b 22.9226(10)
_cell_length_c 28.5155(13)
_cell_measurement_reflns_used 8512
_cell_measurement_temperature 183(2)
_cell_measurement_theta_max 27.50
_cell_measurement_theta_min 2.32
_cell_volume 9511.6(7)
_computing_cell_refinement 'Bruker SAINT'
_computing_data_collection 'Bruker SMART'
_computing_data_reduction 'Bruker SAINT'
_computing_molecular_graphics 'Bruker SHELXTL'
_computing_publication_material 'Bruker SHELXTL'
_computing_structure_refinement 'SHELXL-97 (Sheldrick, 1997)'
_computing_structure_solution 'SHELXS-97 (Sheldrick, 1990)'
_diffrn_ambient_temperature 183(2)
_diffrn_measured_fraction_theta_full 0.977
_diffrn_measured_fraction_theta_max 0.977
_diffrn_measurement_device_type 'Bruker SMART CCD area detector'
_diffrn_measurement_method 'phi and omega scans'
_diffrn_radiation_monochromator graphite
_diffrn_radiation_source 'fine-focus sealed tube'
_diffrn_radiation_type MoK\a
_diffrn_radiation_wavelength 0.71073
_diffrn_reflns_av_R_equivalents 0.0394
_diffrn_reflns_av_sigmaI/netI 0.0453
_diffrn_reflns_limit_h_max 17
_diffrn_reflns_limit_h_min -18
_diffrn_reflns_limit_k_max 28
_diffrn_reflns_limit_k_min -21
_diffrn_reflns_limit_l_max 31
_diffrn_reflns_limit_l_min -35
_diffrn_reflns_number 48278
_diffrn_reflns_theta_full 26.38
_diffrn_reflns_theta_max 26.38
_diffrn_reflns_theta_min 2.32
_diffrn_standards_decay_% 0
_exptl_absorpt_coefficient_mu 0.624
_exptl_absorpt_correction_T_max 0.8944
_exptl_absorpt_correction_T_min 0.6748
_exptl_absorpt_correction_type multi-scan
_exptl_crystal_colour red
_exptl_crystal_density_diffrn 1.281
_exptl_crystal_density_method 'not measured'
_exptl_crystal_description 'parallel plate'
_exptl_crystal_F_000 3884
_exptl_crystal_size_max 0.10
_exptl_crystal_size_mid 0.26
_exptl_crystal_size_min 0.40
_refine_diff_density_max 1.208
_refine_diff_density_min -0.931
_refine_diff_density_rms 0.093
_refine_ls_extinction_method none
_refine_ls_goodness_of_fit_ref 1.022
_refine_ls_hydrogen_treatment mixed
_refine_ls_matrix_type full
_refine_ls_number_parameters 1078
_refine_ls_number_reflns 19020
_refine_ls_number_restraints 4
_refine_ls_restrained_S_all 1.022
_refine_ls_R_factor_all 0.1283
_refine_ls_R_factor_gt 0.0854
_refine_ls_shift/su_max 0.000
_refine_ls_shift/su_mean 0.000
_refine_ls_structure_factor_coef Fsqd
_refine_ls_weighting_details 'calc w=1/[\s^2^(Fo^2^)+(0.1386P)^2^+22.0835P] where P=(Fo^2^+2Fc^2^)/3'
_refine_ls_weighting_scheme calc
_refine_ls_wR_factor_gt 0.2323
_refine_ls_wR_factor_ref 0.2737
_reflns_number_gt 12247
_reflns_number_total 19020
_reflns_threshold_expression >2sigma(I)
_cod_data_source_file ic025507k_2.cif
_cod_data_source_block 8
_cod_depositor_comments
;
The following automatic conversions were performed:

'_symmetry_cell_setting' value 'Monoclinic' changed to 'monoclinic'
according to the built-in table from CIF Core dictionary named
'cif_core.dic' version 2.4.1 from 2010-06-29.

Automatic conversion script
Id: cif_fix_values 1646 2011-03-28 12:23:43Z adriana 
;
_cod_original_formula_sum 'C101 H123 Cl2 N8 O11.50 Zn2'
_cod_database_code 4318049

loop_
_symmetry_equiv_pos_as_xyz
'x, y, z'
'-x+1/2, y+1/2, -z+1/2'
'-x, -y, -z'
'x-1/2, -y-1/2, z-1/2'

loop_
_atom_site_label
_atom_site_type_symbol
_atom_site_fract_x
_atom_site_fract_y
_atom_site_fract_z
_atom_site_U_iso_or_equiv
_atom_site_adp_type
_atom_site_occupancy
_atom_site_symmetry_multiplicity
_atom_site_calc_flag
_atom_site_refinement_flags
_atom_site_disorder_assembly
_atom_site_disorder_group
Zn1 Zn 0.43576(4) 0.12485(3) 0.27473(2) 0.04418(18) Uani 1 1 d . . .
Zn2 Zn 0.43454(4) 0.28700(3) 0.11346(2) 0.0532(2) Uani 1 1 d . . .
O1 O 0.6967(2) 0.09582(14) 0.12299(11) 0.0411(7) Uani 1 1 d . . .
O2 O 0.1446(3) 0.07663(18) 0.39310(15) 0.0676(11) Uani 1 1 d . . .
O3 O 0.2277(3) 0.27197(17) 0.37701(15) 0.0654(11) Uani 1 1 d . . .
O4 O 0.1359(6) 0.3467(4) 0.2229(2) 0.135(3) Uani 1 1 d . . .
O5 O 0.1832(4) 0.45709(19) 0.0884(2) 0.0866(16) Uani 1 1 d . . .
N1 N 0.4408(3) 0.08892(19) 0.20846(14) 0.0455(10) Uani 1 1 d . . .
N2 N 0.5726(3) 0.1027(2) 0.28088(15) 0.0477(10) Uani 1 1 d . . .
N3 N 0.4255(3) 0.14045(18) 0.34588(14) 0.0431(9) Uani 1 1 d . . .
N4 N 0.2949(3) 0.13205(19) 0.27197(14) 0.0439(9) Uani 1 1 d . . .
N5 N 0.4607(3) 0.21519(17) 0.07302(15) 0.0426(9) Uani 1 1 d . . .
N6 N 0.5675(3) 0.2817(3) 0.13720(18) 0.0666(15) Uani 1 1 d . . .
N7 N 0.4048(3) 0.3557(2) 0.15771(17) 0.0568(12) Uani 1 1 d . A .
N8 N 0.2957(3) 0.28554(18) 0.09757(15) 0.0437(9) Uani 1 1 d . A .
C1 C 0.3659(4) 0.0860(2) 0.17909(18) 0.0488(12) Uani 1 1 d . . .
C2 C 0.3895(4) 0.0553(2) 0.13623(18) 0.0477(12) Uani 1 1 d . . .
C3 C 0.4777(4) 0.0375(2) 0.14132(18) 0.0467(12) Uani 1 1 d . . .
C4 C 0.5122(3) 0.0612(2) 0.18616(17) 0.0413(11) Uani 1 1 d . . .
C5 C 0.6019(3) 0.0589(2) 0.20423(17) 0.0422(11) Uani 1 1 d . . .
C6 C 0.6314(3) 0.0831(2) 0.24697(17) 0.0420(11) Uani 1 1 d . . .
C7 C 0.7271(4) 0.0879(3) 0.2645(2) 0.0527(13) Uani 1 1 d . . .
C8 C 0.7212(4) 0.1083(3) 0.3091(2) 0.0597(15) Uani 1 1 d . . .
C9 C 0.6253(4) 0.1167(3) 0.3195(2) 0.0535(13) Uani 1 1 d . . .
C10 C 0.5900(4) 0.1323(3) 0.3629(2) 0.0584(15) Uani 1 1 d . . .
H10A H 0.6342 0.1380 0.3871 0.070 Uiso 1 1 calc R . .
C11 C 0.4996(4) 0.1408(2) 0.37581(19) 0.0499(12) Uani 1 1 d . . .
C12 C 0.4699(4) 0.1525(2) 0.42281(19) 0.0508(13) Uani 1 1 d . . .
C13 C 0.3765(4) 0.1588(2) 0.42170(18) 0.0470(12) Uani 1 1 d . . .
C14 C 0.3488(4) 0.1521(2) 0.37246(17) 0.0433(11) Uani 1 1 d . . .
C15 C 0.2597(3) 0.1576(2) 0.35363(17) 0.0420(11) Uani 1 1 d . . .
C16 C 0.2347(3) 0.1495(2) 0.30625(17) 0.0438(11) Uani 1 1 d . . .
C17 C 0.1421(4) 0.1552(3) 0.28593(19) 0.0534(13) Uani 1 1 d . . .
C18 C 0.1492(4) 0.1408(3) 0.2397(2) 0.0594(15) Uani 1 1 d . . .
C19 C 0.2445(4) 0.1262(3) 0.23192(19) 0.0514(13) Uani 1 1 d . . .
C20 C 0.2778(4) 0.1058(3) 0.18942(19) 0.0575(15) Uani 1 1 d . . .
H20A H 0.2350 0.1052 0.1642 0.069 Uiso 1 1 calc R . .
C21 C 0.3971(4) 0.1911(2) 0.0431(2) 0.0493(12) Uani 1 1 d . A .
C22 C 0.4403(4) 0.1473(2) 0.0139(2) 0.0504(13) Uani 1 1 d . . .
C23 C 0.5299(3) 0.1443(2) 0.02658(18) 0.0446(11) Uani 1 1 d . . .
C24 C 0.5430(3) 0.1878(2) 0.06400(17) 0.0392(10) Uani 1 1 d . . .
C25 C 0.6252(3) 0.2017(2) 0.08776(17) 0.0422(11) Uani 1 1 d . . .
C26 C 0.6361(3) 0.2443(3) 0.12300(19) 0.0528(13) Uani 1 1 d . . .
C27 C 0.7208(4) 0.2590(4) 0.1484(2) 0.077(2) Uani 1 1 d . A .
C28 C 0.7026(5) 0.3045(5) 0.1765(3) 0.122(4) Uani 1 1 d D . .
C29 C 0.6062(4) 0.3204(4) 0.1689(3) 0.099(3) Uani 1 1 d . A .
C30 C 0.5614(4) 0.3662(4) 0.1892(3) 0.104(3) Uani 1 1 d . . .
H30A H 0.5975 0.3889 0.2103 0.125 Uiso 1 1 calc R A .
C31 C 0.4704(4) 0.3848(3) 0.1837(3) 0.076(2) Uani 1 1 d . A .
C32 C 0.4310(5) 0.4359(3) 0.2052(2) 0.075(2) Uani 1 1 d . . .
C33 C 0.3410(4) 0.4375(3) 0.1931(2) 0.0595(15) Uani 1 1 d . A .
C34 C 0.3240(4) 0.3858(2) 0.16331(19) 0.0521(13) Uani 1 1 d . . .
C35 C 0.2393(4) 0.3680(2) 0.14410(19) 0.0506(12) Uani 1 1 d . A .
C36 C 0.2249(4) 0.3199(2) 0.11412(18) 0.0453(11) Uani 1 1 d . . .
C37 C 0.1377(4) 0.2994(2) 0.09402(19) 0.0476(12) Uani 1 1 d . A .
C38 C 0.1581(4) 0.2543(2) 0.0655(2) 0.0513(13) Uani 1 1 d . . .
C39 C 0.2572(4) 0.2463(2) 0.06754(19) 0.0475(12) Uani 1 1 d . A .
C40 C 0.3049(4) 0.2057(2) 0.0414(2) 0.0568(15) Uani 1 1 d . . .
H40A H 0.2692 0.1848 0.0191 0.068 Uiso 1 1 calc R A .
C41 C 0.6724(3) 0.0228(2) 0.17881(18) 0.0456(12) Uani 1 1 d . . .
C42 C 0.6917(4) -0.0325(3) 0.1966(2) 0.0618(16) Uani 1 1 d . . .
H42A H 0.6590 -0.0465 0.2230 0.074 Uiso 1 1 calc R . .
C43 C 0.7578(5) -0.0671(3) 0.1761(2) 0.0667(17) Uani 1 1 d . . .
H43A H 0.7697 -0.1050 0.1882 0.080 Uiso 1 1 calc R . .
C44 C 0.8068(4) -0.0470(3) 0.1380(2) 0.0593(15) Uani 1 1 d . . .
H44A H 0.8529 -0.0711 0.1246 0.071 Uiso 1 1 calc R . .
C45 C 0.7897(3) 0.0081(2) 0.11889(18) 0.0453(12) Uani 1 1 d . . .
C46 C 0.8457(4) 0.0292(2) 0.07704(18) 0.0491(12) Uani 1 1 d . . .
C47 C 0.8159(3) 0.0905(2) 0.06345(17) 0.0424(11) Uani 1 1 d . . .
C48 C 0.8590(4) 0.1195(3) 0.02634(19) 0.0543(14) Uani 1 1 d . . .
H48A H 0.9080 0.1008 0.0104 0.065 Uiso 1 1 calc R . .
C49 C 0.8320(4) 0.1741(3) 0.0124(2) 0.0602(15) Uani 1 1 d . . .
H49A H 0.8650 0.1939 -0.0115 0.072 Uiso 1 1 calc R . .
C50 C 0.7565(4) 0.2007(3) 0.0332(2) 0.0551(14) Uani 1 1 d . . .
H50A H 0.7363 0.2379 0.0226 0.066 Uiso 1 1 calc R . .
C51 C 0.7107(3) 0.1728(2) 0.06955(17) 0.0409(11) Uani 1 1 d . . .
C52 C 0.7432(3) 0.1191(2) 0.08506(16) 0.0404(11) Uani 1 1 d . . .
C53 C 0.7209(3) 0.0417(2) 0.13947(17) 0.0429(11) Uani 1 1 d . . .
C54 C 0.8296(5) -0.0124(3) 0.0356(2) 0.0758(19) Uani 1 1 d . . .
H54A H 0.7643 -0.0123 0.0270 0.114 Uiso 1 1 calc R . .
H54B H 0.8482 -0.0520 0.0445 0.114 Uiso 1 1 calc R . .
H54C H 0.8660 0.0005 0.0087 0.114 Uiso 1 1 calc R . .
C55 C 0.9484(4) 0.0293(3) 0.0909(3) 0.0721(19) Uani 1 1 d . . .
H55A H 0.9581 0.0562 0.1172 0.108 Uiso 1 1 calc R . .
H55B H 0.9851 0.0420 0.0641 0.108 Uiso 1 1 calc R . .
H55C H 0.9670 -0.0101 0.1002 0.108 Uiso 1 1 calc R . .
C56 C 0.3239(4) 0.0426(3) 0.0970(2) 0.0601(15) Uani 1 1 d . . .
H56A H 0.3593 0.0369 0.0678 0.072 Uiso 1 1 calc R . .
H56B H 0.2835 0.0769 0.0923 0.072 Uiso 1 1 calc R . .
C57 C 0.2647(6) -0.0105(4) 0.1051(3) 0.100(3) Uani 1 1 d . . .
H57A H 0.2214 -0.0150 0.0789 0.150 Uiso 1 1 calc R . .
H57B H 0.2305 -0.0057 0.1343 0.150 Uiso 1 1 calc R . .
H57C H 0.3037 -0.0452 0.1072 0.150 Uiso 1 1 calc R . .
C58 C 0.5257(4) -0.0010(3) 0.1067(2) 0.0675(17) Uani 1 1 d . . .
H58A H 0.4841 -0.0096 0.0804 0.101 Uiso 1 1 calc R . .
H58B H 0.5438 -0.0375 0.1220 0.101 Uiso 1 1 calc R . .
H58C H 0.5805 0.0190 0.0949 0.101 Uiso 1 1 calc R . .
C59 C 0.8147(4) 0.0781(4) 0.2390(2) 0.0728(19) Uani 1 1 d . . .
H59A H 0.8667 0.0844 0.2604 0.109 Uiso 1 1 calc R . .
H59B H 0.8187 0.1054 0.2127 0.109 Uiso 1 1 calc R . .
H59C H 0.8164 0.0380 0.2271 0.109 Uiso 1 1 calc R . .
C60 C 0.7986(4) 0.1211(4) 0.3436(3) 0.084(2) Uani 1 1 d . . .
H60A H 0.7830 0.1035 0.3742 0.101 Uiso 1 1 calc R . .
H60B H 0.8553 0.1019 0.3323 0.101 Uiso 1 1 calc R . .
C61 C 0.8183(8) 0.1850(7) 0.3509(5) 0.174(6) Uani 1 1 d . . .
H61A H 0.8686 0.1895 0.3737 0.261 Uiso 1 1 calc R . .
H61B H 0.7631 0.2044 0.3628 0.261 Uiso 1 1 calc R . .
H61C H 0.8360 0.2028 0.3210 0.261 Uiso 1 1 calc R . .
C62 C 0.5318(5) 0.1539(3) 0.4655(2) 0.0652(16) Uani 1 1 d . . .
H62A H 0.5047 0.1803 0.4891 0.078 Uiso 1 1 calc R . .
H62B H 0.5921 0.1702 0.4564 0.078 Uiso 1 1 calc R . .
C63 C 0.5468(7) 0.0941(4) 0.4876(3) 0.098(3) Uani 1 1 d . . .
H63A H 0.5870 0.0980 0.5151 0.147 Uiso 1 1 calc R . .
H63B H 0.5755 0.0680 0.4647 0.147 Uiso 1 1 calc R . .
H63C H 0.4875 0.0778 0.4972 0.147 Uiso 1 1 calc R . .
C64 C 0.3182(4) 0.1676(3) 0.4647(2) 0.0613(15) Uani 1 1 d . . .
H64A H 0.3579 0.1710 0.4924 0.092 Uiso 1 1 calc R . .
H64B H 0.2768 0.1342 0.4685 0.092 Uiso 1 1 calc R . .
H64C H 0.2818 0.2034 0.4611 0.092 Uiso 1 1 calc R . .
C65 C 0.0526(4) 0.1734(4) 0.3081(2) 0.0708(19) Uani 1 1 d . . .
H65A H 0.0035 0.1724 0.2844 0.106 Uiso 1 1 calc R . .
H65B H 0.0586 0.2131 0.3205 0.106 Uiso 1 1 calc R . .
H65C H 0.0377 0.1466 0.3336 0.106 Uiso 1 1 calc R . .
C66 C 0.0733(5) 0.1385(4) 0.2026(2) 0.081(2) Uani 1 1 d . . .
H66A H 0.0883 0.1087 0.1787 0.097 Uiso 1 1 calc R . .
H66B H 0.0143 0.1277 0.2173 0.097 Uiso 1 1 calc R . .
C67 C 0.0654(7) 0.1962(5) 0.1803(4) 0.120(3) Uani 1 1 d . . .
H67A H 0.0170 0.1952 0.1563 0.179 Uiso 1 1 calc R . .
H67B H 0.1240 0.2065 0.1658 0.179 Uiso 1 1 calc R . .
H67C H 0.0499 0.2254 0.2041 0.179 Uiso 1 1 calc R . .
C68 C 0.3899(4) 0.1135(3) -0.0236(2) 0.0628(16) Uani 1 1 d . . .
H68A H 0.3271 0.1046 -0.0126 0.075 Uiso 1 1 calc R . .
H68B H 0.4220 0.0759 -0.0289 0.075 Uiso 1 1 calc R . .
C69 C 0.3839(6) 0.1464(4) -0.0696(3) 0.088(2) Uani 1 1 d . . .
H69A H 0.3504 0.1228 -0.0927 0.132 Uiso 1 1 calc R . .
H69B H 0.4459 0.1544 -0.0811 0.132 Uiso 1 1 calc R . .
H69C H 0.3513 0.1833 -0.0647 0.132 Uiso 1 1 calc R . .
C70 C 0.5960(4) 0.1026(3) 0.0044(2) 0.0534(13) Uani 1 1 d . . .
H70A H 0.5656 0.0824 -0.0217 0.080 Uiso 1 1 calc R . .
H70B H 0.6165 0.0740 0.0277 0.080 Uiso 1 1 calc R . .
H70C H 0.6492 0.1242 -0.0074 0.080 Uiso 1 1 calc R . .
C71 C 0.8135(4) 0.2292(4) 0.1463(3) 0.087(2) Uani 1 1 d . . .
H71A H 0.8567 0.2493 0.1673 0.130 Uiso 1 1 calc R A .
H71B H 0.8368 0.2306 0.1142 0.130 Uiso 1 1 calc R . .
H71C H 0.8072 0.1885 0.1562 0.130 Uiso 1 1 calc R . .
C72 C 0.7649(9) 0.3463(6) 0.2022(5) 0.077(4) Uiso 0.50 1 d PD A 1
H72A H 0.8225 0.3534 0.1848 0.092 Uiso 0.50 1 calc PR A 1
H72B H 0.7340 0.3841 0.2082 0.092 Uiso 0.50 1 calc PR A 1
C73 C 0.783(2) 0.3136(12) 0.2471(8) 0.133(10) Uiso 0.50 1 d PD A 1
H73A H 0.8230 0.3369 0.2675 0.245 Uiso 0.50 1 calc PR A 1
H73B H 0.8129 0.2764 0.2400 0.245 Uiso 0.50 1 calc PR A 1
H73C H 0.7245 0.3062 0.2630 0.245 Uiso 0.50 1 calc PR A 1
C72' C 0.7631(11) 0.3157(8) 0.2185(4) 0.092(5) Uiso 0.50 1 d PD A 2
H72C H 0.8265 0.3182 0.2062 0.110 Uiso 0.50 1 calc PR A 2
H72D H 0.7472 0.3555 0.2293 0.110 Uiso 0.50 1 calc PR A 2
C73' C 0.7702(16) 0.2793(9) 0.2623(6) 0.124(7) Uiso 0.50 1 d PD A 2
H73D H 0.8141 0.2973 0.2841 0.185 Uiso 0.50 1 calc PR A 2
H73E H 0.7912 0.2400 0.2541 0.185 Uiso 0.50 1 calc PR A 2
H73F H 0.7097 0.2769 0.2772 0.185 Uiso 0.50 1 calc PR A 2
C74 C 0.4820(5) 0.4779(4) 0.2363(3) 0.098(3) Uani 1 1 d . A .
H74A H 0.5483 0.4764 0.2286 0.117 Uiso 1 1 calc R . .
H74B H 0.4599 0.5179 0.2299 0.117 Uiso 1 1 calc R . .
C75 C 0.4702(8) 0.4648(5) 0.2874(4) 0.130(4) Uani 1 1 d . . .
H75A H 0.5039 0.4937 0.3061 0.195 Uiso 1 1 calc R A .
H75B H 0.4942 0.4257 0.2942 0.195 Uiso 1 1 calc R . .
H75C H 0.4048 0.4664 0.2953 0.195 Uiso 1 1 calc R . .
C76 C 0.2758(5) 0.4856(3) 0.2084(3) 0.083(2) Uani 1 1 d . . .
H76A H 0.3091 0.5137 0.2280 0.124 Uiso 1 1 calc R A .
H76B H 0.2253 0.4686 0.2264 0.124 Uiso 1 1 calc R . .
H76C H 0.2509 0.5054 0.1807 0.124 Uiso 1 1 calc R . .
C77 C 0.0416(4) 0.3199(3) 0.1039(2) 0.0627(15) Uani 1 1 d . . .
H77A H -0.0022 0.2972 0.0851 0.094 Uiso 1 1 calc R A .
H77B H 0.0361 0.3613 0.0958 0.094 Uiso 1 1 calc R . .
H77C H 0.0281 0.3146 0.1373 0.094 Uiso 1 1 calc R . .
C78 C 0.0965(4) 0.2151(3) 0.0361(3) 0.0647(17) Uani 1 1 d . A .
H78A H 0.0339 0.2320 0.0353 0.078 Uiso 1 1 calc R . .
H78B H 0.1198 0.2146 0.0035 0.078 Uiso 1 1 calc R . .
C79 C 0.0908(6) 0.1552(4) 0.0532(4) 0.099(3) Uani 1 1 d . . .
H79A H 0.0500 0.1326 0.0326 0.148 Uiso 1 1 calc R A .
H79B H 0.0663 0.1551 0.0851 0.148 Uiso 1 1 calc R . .
H79C H 0.1522 0.1377 0.0532 0.148 Uiso 1 1 calc R . .
C80 C 0.1845(4) 0.1746(2) 0.38677(17) 0.0476(12) Uani 1 1 d . . .
C81 C 0.1270(4) 0.1327(3) 0.4070(2) 0.0549(14) Uani 1 1 d . . .
C82 C 0.0599(5) 0.1484(3) 0.4390(2) 0.0701(18) Uani 1 1 d . . .
H82A H 0.0215 0.1196 0.4526 0.084 Uiso 1 1 calc R . .
C83 C 0.0497(5) 0.2063(3) 0.4507(2) 0.0738(19) Uani 1 1 d . . .
H83A H 0.0045 0.2170 0.4729 0.089 Uiso 1 1 calc R . .
C84 C 0.1032(5) 0.2489(3) 0.4311(2) 0.0654(17) Uani 1 1 d . . .
H84A H 0.0944 0.2887 0.4392 0.078 Uiso 1 1 calc R . .
C85 C 0.1704(4) 0.2330(2) 0.39907(19) 0.0522(13) Uani 1 1 d . . .
C86 C 0.0857(6) 0.0321(3) 0.4093(3) 0.095(3) Uani 1 1 d . . .
H86A H 0.1079 -0.0058 0.3982 0.143 Uiso 1 1 calc R . .
H86B H 0.0234 0.0389 0.3972 0.143 Uiso 1 1 calc R . .
H86C H 0.0848 0.0324 0.4437 0.143 Uiso 1 1 calc R . .
C87 C 0.2159(6) 0.3331(3) 0.3870(3) 0.0763(19) Uani 1 1 d . . .
H87A H 0.2607 0.3558 0.3691 0.114 Uiso 1 1 calc R . .
H87B H 0.2253 0.3400 0.4206 0.114 Uiso 1 1 calc R . .
H87C H 0.1536 0.3451 0.3781 0.114 Uiso 1 1 calc R . .
C88 C 0.1559(4) 0.4040(3) 0.1564(3) 0.0690(18) Uani 1 1 d . . .
C89 C 0.1075(7) 0.3931(6) 0.1969(4) 0.118(4) Uani 1 1 d . A .
C90 C 0.0326(10) 0.4289(8) 0.2076(6) 0.179(9) Uani 1 1 d . . .
H90A H -0.0033 0.4212 0.2346 0.215 Uiso 1 1 calc R A .
C91 C 0.0114(11) 0.4743(8) 0.1796(9) 0.211(13) Uani 1 1 d . A .
H91A H -0.0368 0.4999 0.1887 0.253 Uiso 1 1 calc R . .
C92 C 0.0550(7) 0.4847(5) 0.1399(6) 0.146(6) Uani 1 1 d . . .
H92A H 0.0361 0.5155 0.1198 0.175 Uiso 1 1 calc R A .
C93 C 0.1297(6) 0.4493(4) 0.1283(4) 0.096(3) Uani 1 1 d . A .
C94 C 0.0904(12) 0.3307(8) 0.2668(5) 0.215(9) Uani 1 1 d . . .
H94A H 0.1220 0.2972 0.2809 0.323 Uiso 1 1 calc R . .
H94B H 0.0262 0.3203 0.2603 0.323 Uiso 1 1 calc R . .
H94C H 0.0925 0.3638 0.2886 0.323 Uiso 1 1 calc R . .
C95 C 0.1696(8) 0.5089(3) 0.0601(4) 0.133(4) Uani 1 1 d . . .
H95A H 0.2121 0.5083 0.0336 0.200 Uiso 1 1 calc R . .
H95B H 0.1814 0.5437 0.0793 0.200 Uiso 1 1 calc R . .
H95C H 0.1062 0.5099 0.0484 0.200 Uiso 1 1 calc R . .
O6 O 0.4628(4) 0.2155(2) 0.2569(2) 0.0920(17) Uani 1 1 d . . .
H6A H 0.4181 0.2406 0.2527 0.110 Uiso 1 1 d . . .
O7 O 0.4724(5) 0.3510(3) 0.0568(2) 0.111(2) Uani 1 1 d . . .
H7A H 0.4386 0.3534 0.0312 0.133 Uiso 1 1 d . . .
O8 O 0.3793(14) 0.2273(8) 0.1792(7) 0.179(8) Uani 0.50 1 d P . .
H8 H 0.3129 0.2360 0.1812 0.269 Uiso 0.50 1 d P . .
H8' H 0.3956 0.2295 0.2101 0.269 Uiso 0.50 1 d P . .
C96 C 0.5624(16) 0.2316(11) 0.2520(8) 0.185(11) Uiso 1 1 d . . .
H96A H 0.5674 0.2728 0.2433 0.427 Uiso 1 1 calc R . .
H96B H 0.5905 0.2074 0.2276 0.427 Uiso 1 1 calc R . .
H96C H 0.5943 0.2250 0.2819 0.427 Uiso 1 1 calc R . .
C97 C 0.5583(9) 0.3916(6) 0.0632(5) 0.148(4) Uiso 1 1 d . . .
H97A H 0.5607 0.4196 0.0373 0.222 Uiso 1 1 calc R . .
H97B H 0.6143 0.3678 0.0633 0.222 Uiso 1 1 calc R . .
H97C H 0.5536 0.4126 0.0930 0.222 Uiso 1 1 calc R . .
C98 C 0.9815(11) -0.2033(7) 0.1240(6) 0.178(6) Uiso 1 1 d . . .
H98A H 0.9898 -0.1991 0.1583 0.214 Uiso 1 1 calc R . .
H98B H 1.0122 -0.2396 0.1138 0.214 Uiso 1 1 calc R . .
Cl1 Cl 1.0280(3) -0.1436(2) 0.09510(19) 0.208(2) Uani 1 1 d . . .
Cl2 Cl 0.8614(4) -0.20552(18) 0.1092(2) 0.207(2) Uani 1 1 d . . .
O9 O 0.3288(6) 0.4059(4) 0.0289(3) 0.158(3) Uiso 1 1 d . . .
C99 C 0.2970(10) 0.3702(6) -0.0083(5) 0.155(5) Uiso 1 1 d . . .
O10 O 0.3631(10) 0.2827(6) 0.3052(6) 0.247(6) Uiso 1 1 d . . .
C100 C 0.318(2) 0.2895(14) 0.2528(12) 0.333(15) Uiso 1 1 d . . .
O11 O 0.8184(13) 0.3853(8) 0.1000(7) 0.158(6) Uiso 0.50 1 d P B 1
O11' O 0.7459(13) 0.4878(8) 0.0631(6) 0.158(6) Uiso 0.50 1 d P B 2
C101 C 0.8192(13) 0.4363(9) 0.0716(7) 0.210(7) Uiso 1 1 d . . .
O12 O 0.7394(7) 0.4623(4) 0.1552(3) 0.170(3) Uiso 1 1 d . . .

loop_
_atom_site_aniso_label
_atom_site_aniso_U_11
_atom_site_aniso_U_22
_atom_site_aniso_U_33
_atom_site_aniso_U_23
_atom_site_aniso_U_13
_atom_site_aniso_U_12
Zn1 0.0371(3) 0.0547(4) 0.0408(3) -0.0079(3) 0.0046(2) 0.0039(3)
Zn2 0.0441(4) 0.0531(4) 0.0622(4) -0.0239(3) -0.0097(3) 0.0026(3)
O1 0.0379(17) 0.0449(18) 0.0406(18) 0.0060(14) 0.0083(14) 0.0091(14)
O2 0.075(3) 0.057(2) 0.071(3) 0.000(2) 0.029(2) -0.004(2)
O3 0.077(3) 0.045(2) 0.074(3) -0.0027(19) 0.015(2) 0.013(2)
O4 0.141(6) 0.186(8) 0.077(4) -0.024(5) 0.053(4) -0.044(6)
O5 0.104(4) 0.043(2) 0.113(4) -0.001(2) -0.037(3) 0.013(2)
N1 0.043(2) 0.056(3) 0.038(2) -0.0066(19) 0.0063(17) 0.0099(19)
N2 0.037(2) 0.061(3) 0.046(2) -0.006(2) 0.0045(18) 0.0013(19)
N3 0.040(2) 0.048(2) 0.041(2) -0.0085(18) 0.0016(17) 0.0001(18)
N4 0.039(2) 0.054(2) 0.038(2) -0.0006(18) 0.0035(17) 0.0086(18)
N5 0.037(2) 0.039(2) 0.053(2) -0.0094(18) -0.0031(18) -0.0013(17)
N6 0.040(3) 0.096(4) 0.064(3) -0.042(3) 0.001(2) -0.006(2)
N7 0.045(3) 0.068(3) 0.058(3) -0.032(2) 0.010(2) -0.013(2)
N8 0.039(2) 0.044(2) 0.049(2) -0.0104(18) 0.0003(18) -0.0035(18)
C1 0.042(3) 0.062(3) 0.043(3) -0.010(2) 0.001(2) 0.007(2)
C2 0.050(3) 0.053(3) 0.041(3) -0.005(2) 0.005(2) -0.002(2)
C3 0.048(3) 0.048(3) 0.044(3) -0.006(2) 0.011(2) -0.001(2)
C4 0.041(3) 0.043(3) 0.040(3) -0.001(2) 0.008(2) 0.002(2)
C5 0.043(3) 0.042(3) 0.042(3) 0.005(2) 0.013(2) 0.006(2)
C6 0.037(3) 0.044(3) 0.045(3) 0.006(2) 0.007(2) 0.002(2)
C7 0.039(3) 0.065(4) 0.054(3) 0.005(3) 0.007(2) 0.005(2)
C8 0.036(3) 0.079(4) 0.064(4) -0.001(3) -0.003(2) 0.003(3)
C9 0.039(3) 0.068(4) 0.054(3) -0.013(3) -0.003(2) 0.002(2)
C10 0.043(3) 0.078(4) 0.054(3) -0.015(3) -0.008(2) 0.000(3)
C11 0.047(3) 0.055(3) 0.048(3) -0.012(2) 0.001(2) 0.000(2)
C12 0.057(3) 0.051(3) 0.044(3) -0.011(2) -0.005(2) -0.002(3)
C13 0.060(3) 0.039(3) 0.042(3) -0.006(2) 0.001(2) 0.005(2)
C14 0.053(3) 0.034(2) 0.043(3) -0.007(2) 0.007(2) 0.002(2)
C15 0.042(3) 0.041(3) 0.043(3) 0.000(2) 0.007(2) 0.006(2)
C16 0.042(3) 0.046(3) 0.043(3) 0.003(2) 0.006(2) 0.008(2)
C17 0.039(3) 0.072(4) 0.050(3) 0.000(3) 0.009(2) 0.009(3)
C18 0.041(3) 0.085(4) 0.051(3) 0.000(3) 0.004(2) 0.011(3)
C19 0.041(3) 0.069(4) 0.044(3) -0.001(3) 0.002(2) 0.011(3)
C20 0.045(3) 0.084(4) 0.043(3) -0.011(3) -0.004(2) 0.015(3)
C21 0.044(3) 0.045(3) 0.059(3) -0.013(2) -0.002(2) -0.002(2)
C22 0.045(3) 0.042(3) 0.064(3) -0.018(2) -0.002(2) 0.001(2)
C23 0.042(3) 0.043(3) 0.049(3) -0.002(2) 0.002(2) 0.001(2)
C24 0.036(2) 0.038(2) 0.043(3) 0.001(2) 0.0013(19) -0.0027(19)
C25 0.037(3) 0.047(3) 0.042(3) 0.005(2) 0.001(2) 0.000(2)
C26 0.035(3) 0.074(4) 0.048(3) -0.016(3) 0.004(2) -0.003(2)
C27 0.037(3) 0.124(6) 0.071(4) -0.037(4) -0.003(3) -0.006(3)
C28 0.047(4) 0.200(10) 0.120(7) -0.110(7) -0.006(4) -0.006(5)
C29 0.042(3) 0.151(8) 0.103(6) -0.082(6) 0.008(3) -0.015(4)
C30 0.045(4) 0.155(8) 0.111(6) -0.102(6) 0.007(4) -0.016(4)
C31 0.054(4) 0.096(5) 0.080(4) -0.052(4) 0.019(3) -0.019(3)
C32 0.062(4) 0.088(5) 0.074(4) -0.045(4) 0.019(3) -0.026(3)
C33 0.071(4) 0.054(3) 0.054(3) -0.021(3) 0.010(3) -0.008(3)
C34 0.057(3) 0.055(3) 0.045(3) -0.013(2) 0.009(2) -0.006(3)
C35 0.052(3) 0.054(3) 0.046(3) -0.006(2) 0.007(2) 0.002(2)
C36 0.048(3) 0.047(3) 0.041(3) -0.005(2) 0.005(2) 0.000(2)
C37 0.042(3) 0.048(3) 0.053(3) 0.001(2) -0.001(2) 0.002(2)
C38 0.042(3) 0.048(3) 0.064(3) -0.006(3) -0.008(2) 0.000(2)
C39 0.042(3) 0.041(3) 0.059(3) -0.014(2) -0.005(2) 0.000(2)
C40 0.042(3) 0.054(3) 0.074(4) -0.026(3) -0.011(3) -0.001(2)
C41 0.043(3) 0.047(3) 0.047(3) 0.003(2) 0.010(2) 0.011(2)
C42 0.071(4) 0.056(3) 0.059(4) 0.015(3) 0.025(3) 0.018(3)
C43 0.081(4) 0.055(3) 0.064(4) 0.016(3) 0.018(3) 0.028(3)
C44 0.056(3) 0.056(3) 0.066(4) 0.002(3) 0.015(3) 0.024(3)
C45 0.035(2) 0.057(3) 0.044(3) -0.001(2) 0.007(2) 0.011(2)
C46 0.042(3) 0.058(3) 0.047(3) -0.001(2) 0.010(2) 0.012(2)
C47 0.032(2) 0.059(3) 0.037(2) -0.001(2) 0.0027(19) 0.004(2)
C48 0.038(3) 0.077(4) 0.049(3) 0.006(3) 0.013(2) 0.005(3)
C49 0.045(3) 0.080(4) 0.056(3) 0.017(3) 0.016(3) 0.001(3)
C50 0.049(3) 0.061(3) 0.055(3) 0.014(3) 0.008(2) -0.002(3)
C51 0.033(2) 0.049(3) 0.040(3) 0.002(2) -0.0010(19) -0.001(2)
C52 0.031(2) 0.055(3) 0.035(2) 0.001(2) 0.0024(18) -0.001(2)
C53 0.038(3) 0.048(3) 0.043(3) 0.001(2) 0.005(2) 0.009(2)
C54 0.100(5) 0.076(4) 0.052(4) -0.009(3) 0.021(3) 0.003(4)
C55 0.043(3) 0.089(5) 0.084(5) 0.020(4) 0.012(3) 0.016(3)
C56 0.063(4) 0.072(4) 0.045(3) -0.010(3) -0.002(3) -0.002(3)
C57 0.102(6) 0.105(6) 0.092(6) -0.004(5) -0.019(5) -0.033(5)
C58 0.062(4) 0.073(4) 0.067(4) -0.029(3) 0.010(3) 0.000(3)
C59 0.040(3) 0.114(6) 0.064(4) 0.003(4) 0.003(3) 0.007(3)
C60 0.042(3) 0.137(7) 0.074(5) -0.024(5) 0.000(3) -0.012(4)
C61 0.100(8) 0.232(17) 0.189(14) -0.053(12) -0.025(8) -0.021(10)
C62 0.066(4) 0.079(4) 0.050(3) -0.021(3) -0.009(3) -0.001(3)
C63 0.124(7) 0.090(6) 0.080(5) -0.007(4) -0.041(5) 0.008(5)
C64 0.069(4) 0.070(4) 0.045(3) -0.008(3) 0.004(3) 0.014(3)
C65 0.043(3) 0.118(6) 0.051(3) 0.003(3) 0.010(3) 0.023(3)
C66 0.055(4) 0.132(7) 0.054(4) 0.009(4) 0.009(3) 0.031(4)
C67 0.115(8) 0.144(9) 0.099(7) 0.025(6) -0.010(6) 0.026(7)
C68 0.053(3) 0.057(3) 0.078(4) -0.035(3) -0.005(3) 0.003(3)
C69 0.101(6) 0.086(5) 0.076(5) -0.027(4) -0.029(4) 0.002(4)
C70 0.051(3) 0.057(3) 0.051(3) -0.011(3) 0.001(2) 0.008(3)
C71 0.044(4) 0.125(6) 0.090(5) -0.034(5) -0.016(3) -0.002(4)
C74 0.074(5) 0.105(6) 0.114(7) -0.074(5) 0.013(4) -0.018(4)
C75 0.129(8) 0.153(10) 0.107(8) -0.066(7) -0.028(6) 0.001(7)
C76 0.096(5) 0.067(4) 0.084(5) -0.036(4) -0.011(4) 0.013(4)
C77 0.046(3) 0.068(4) 0.074(4) -0.010(3) 0.002(3) 0.002(3)
C78 0.044(3) 0.056(3) 0.094(5) -0.013(3) -0.017(3) 0.007(3)
C79 0.072(5) 0.083(5) 0.142(8) 0.007(5) -0.026(5) -0.010(4)
C80 0.052(3) 0.056(3) 0.035(3) 0.001(2) 0.008(2) 0.014(2)
C81 0.055(3) 0.061(3) 0.049(3) 0.002(3) 0.013(2) 0.006(3)
C82 0.066(4) 0.084(5) 0.061(4) 0.005(3) 0.027(3) 0.003(3)
C83 0.065(4) 0.096(5) 0.060(4) -0.005(4) 0.028(3) 0.014(4)
C84 0.069(4) 0.068(4) 0.059(4) -0.014(3) 0.007(3) 0.024(3)
C85 0.053(3) 0.055(3) 0.049(3) 0.001(2) 0.009(2) 0.011(3)
C86 0.111(6) 0.072(5) 0.103(6) -0.003(4) 0.043(5) -0.021(4)
C87 0.100(5) 0.054(4) 0.075(4) -0.004(3) 0.006(4) 0.014(4)
C88 0.054(4) 0.071(4) 0.082(5) -0.040(4) 0.006(3) 0.005(3)
C89 0.081(6) 0.154(10) 0.118(8) -0.080(8) 0.044(6) -0.021(6)
C90 0.108(10) 0.212(17) 0.219(17) -0.150(15) 0.085(11) -0.037(10)
C91 0.090(9) 0.183(16) 0.36(3) -0.19(2) 0.015(13) 0.032(10)
C92 0.089(7) 0.090(7) 0.258(16) -0.093(9) -0.031(8) 0.036(6)
C93 0.070(5) 0.063(5) 0.153(9) -0.049(5) -0.027(5) 0.017(4)
C94 0.231(17) 0.31(2) 0.107(9) -0.035(12) 0.081(10) -0.106(16)
C95 0.173(10) 0.046(4) 0.181(10) 0.009(5) -0.069(8) 0.017(5)
O6 0.095(4) 0.075(3) 0.107(4) -0.012(3) 0.048(3) -0.019(3)
O7 0.125(5) 0.107(4) 0.101(4) -0.016(3) 0.031(4) -0.032(4)
O8 0.192(18) 0.139(14) 0.206(19) 0.066(13) -0.044(15) -0.051(12)
Cl1 0.189(4) 0.202(4) 0.233(5) 0.010(4) 0.095(4) 0.052(3)
Cl2 0.237(5) 0.127(3) 0.258(5) -0.010(3) 0.051(4) 0.011(3)

loop_
_atom_type_symbol
_atom_type_description
_atom_type_scat_dispersion_real
_atom_type_scat_dispersion_imag
_atom_type_scat_source
C C 0.0033 0.0016 'International Tables Vol C Tables 4.2.6.8 and 6.1.1.4'
H H 0.0000 0.0000 'International Tables Vol C Tables 4.2.6.8 and 6.1.1.4'
N N 0.0061 0.0033 'International Tables Vol C Tables 4.2.6.8 and 6.1.1.4'
O O 0.0106 0.0060 'International Tables Vol C Tables 4.2.6.8 and 6.1.1.4'
Cl Cl 0.1484 0.1585 'International Tables Vol C Tables 4.2.6.8 and 6.1.1.4'
Zn Zn 0.2839 1.4301 'International Tables Vol C Tables 4.2.6.8 and 6.1.1.4'

loop_
_geom_angle_atom_site_label_1
_geom_angle_atom_site_label_2
_geom_angle_atom_site_label_3
_geom_angle
_geom_angle_site_symmetry_1
_geom_angle_site_symmetry_3
_geom_angle_publ_flag
N4 Zn1 N2 169.92(18) . . ?
N4 Zn1 N1 92.13(16) . . ?
N2 Zn1 N1 86.58(17) . . ?
N4 Zn1 N3 86.92(16) . . ?
N2 Zn1 N3 91.97(16) . . ?
N1 Zn1 N3 166.30(17) . . ?
N4 Zn1 O6 95.5(2) . . ?
N2 Zn1 O6 94.6(2) . . ?
N1 Zn1 O6 99.21(19) . . ?
N3 Zn1 O6 94.48(19) . . ?
N5 Zn2 N6 87.70(17) . . ?
N5 Zn2 N7 176.12(19) . . ?
N6 Zn2 N7 92.54(18) . . ?
N5 Zn2 N8 92.76(16) . . ?
N6 Zn2 N8 172.0(2) . . ?
N7 Zn2 N8 86.47(17) . . ?
N5 Zn2 O7 94.2(2) . . ?
N6 Zn2 O7 92.4(3) . . ?
N7 Zn2 O7 89.7(2) . . ?
N8 Zn2 O7 95.5(2) . . ?
N5 Zn2 O8 92.6(5) . . ?
N6 Zn2 O8 91.5(5) . . ?
N7 Zn2 O8 83.6(5) . . ?
N8 Zn2 O8 80.5(5) . . ?
O7 Zn2 O8 172.3(6) . . ?
C53 O1 C52 119.3(4) . . ?
C81 O2 C86 118.0(5) . . ?
C85 O3 C87 117.9(5) . . ?
C89 O4 C94 121.7(12) . . ?
C93 O5 C95 119.0(8) . . ?
C1 N1 C4 107.2(4) . . ?
C1 N1 Zn1 123.1(3) . . ?
C4 N1 Zn1 129.6(3) . . ?
C6 N2 C9 107.1(4) . . ?
C6 N2 Zn1 128.9(3) . . ?
C9 N2 Zn1 122.9(3) . . ?
C11 N3 C14 107.0(4) . . ?
C11 N3 Zn1 123.4(3) . . ?
C14 N3 Zn1 129.5(3) . . ?
C19 N4 C16 106.3(4) . . ?
C19 N4 Zn1 123.9(3) . . ?
C16 N4 Zn1 129.4(3) . . ?
C21 N5 C24 106.5(4) . . ?
C21 N5 Zn2 123.2(3) . . ?
C24 N5 Zn2 129.5(3) . . ?
C26 N6 C29 107.2(5) . . ?
C26 N6 Zn2 128.6(4) . . ?
C29 N6 Zn2 123.9(4) . . ?
C34 N7 C31 106.6(5) . . ?
C34 N7 Zn2 129.5(4) . . ?
C31 N7 Zn2 123.4(4) . . ?
C39 N8 C36 106.7(4) . . ?
C39 N8 Zn2 123.2(3) . . ?
C36 N8 Zn2 130.2(3) . . ?
N1 C1 C20 125.8(5) . . ?
N1 C1 C2 110.2(4) . . ?
C20 C1 C2 123.9(5) . . ?
C3 C2 C1 106.5(5) . . ?
C3 C2 C56 128.5(5) . . ?
C1 C2 C56 124.8(5) . . ?
C2 C3 C4 107.5(4) . . ?
C2 C3 C58 123.4(5) . . ?
C4 C3 C58 129.0(5) . . ?
N1 C4 C5 123.4(4) . . ?
N1 C4 C3 108.4(4) . . ?
C5 C4 C3 128.1(4) . . ?
C4 C5 C6 125.8(4) . . ?
C4 C5 C41 118.6(5) . . ?
C6 C5 C41 115.4(4) . . ?
N2 C6 C5 123.5(4) . . ?
N2 C6 C7 109.1(4) . . ?
C5 C6 C7 127.2(4) . . ?
C8 C7 C6 106.2(4) . . ?
C8 C7 C59 124.6(5) . . ?
C6 C7 C59 129.0(5) . . ?
C7 C8 C9 107.8(5) . . ?
C7 C8 C60 128.5(5) . . ?
C9 C8 C60 123.7(6) . . ?
N2 C9 C10 124.4(5) . . ?
N2 C9 C8 109.8(5) . . ?
C10 C9 C8 125.6(5) . . ?
C11 C10 C9 129.1(5) . . ?
N3 C11 C10 125.4(5) . . ?
N3 C11 C12 110.0(5) . . ?
C10 C11 C12 124.5(5) . . ?
C13 C12 C11 107.6(5) . . ?
C13 C12 C62 127.2(5) . . ?
C11 C12 C62 125.1(5) . . ?
C12 C13 C14 106.2(4) . . ?
C12 C13 C64 124.0(5) . . ?
C14 C13 C64 129.7(5) . . ?
N3 C14 C15 123.7(4) . . ?
N3 C14 C13 109.1(4) . . ?
C15 C14 C13 127.2(5) . . ?
C14 C15 C16 125.9(4) . . ?
C14 C15 C80 117.2(4) . . ?
C16 C15 C80 116.9(4) . . ?
N4 C16 C15 123.8(4) . . ?
N4 C16 C17 109.4(4) . . ?
C15 C16 C17 126.7(4) . . ?
C18 C17 C16 106.6(4) . . ?
C18 C17 C65 122.8(5) . . ?
C16 C17 C65 130.6(5) . . ?
C17 C18 C19 106.4(5) . . ?
C17 C18 C66 128.4(5) . . ?
C19 C18 C66 125.2(5) . . ?
N4 C19 C20 125.1(5) . . ?
N4 C19 C18 111.2(5) . . ?
C20 C19 C18 123.6(5) . . ?
C19 C20 C1 128.4(5) . . ?
N5 C21 C40 125.1(5) . . ?
N5 C21 C22 110.1(4) . . ?
C40 C21 C22 124.8(5) . . ?
C23 C22 C21 107.5(5) . . ?
C23 C22 C68 128.9(5) . . ?
C21 C22 C68 123.6(5) . . ?
C22 C23 C24 106.3(4) . . ?
C22 C23 C70 122.7(5) . . ?
C24 C23 C70 131.1(5) . . ?
N5 C24 C25 122.9(4) . . ?
N5 C24 C23 109.6(4) . . ?
C25 C24 C23 127.5(4) . . ?
C24 C25 C26 126.4(5) . . ?
C24 C25 C51 115.8(4) . . ?
C26 C25 C51 117.4(4) . . ?
N6 C26 C25 124.1(5) . . ?
N6 C26 C27 108.8(5) . . ?
C25 C26 C27 127.0(5) . . ?
C28 C27 C26 107.7(6) . . ?
C28 C27 C71 123.5(6) . . ?
C26 C27 C71 128.8(6) . . ?
C27 C28 C29 107.3(5) . . ?
C27 C28 C72' 119.4(10) . . ?
C29 C28 C72' 129.0(9) . . ?
C27 C28 C72 131.6(8) . . ?
C29 C28 C72 119.1(9) . . ?
C72' C28 C72 32.4(7) . . ?
C30 C29 N6 125.1(6) . . ?
C30 C29 C28 126.0(6) . . ?
N6 C29 C28 108.8(6) . . ?
C29 C30 C31 129.8(6) . . ?
N7 C31 C30 124.5(6) . . ?
N7 C31 C32 110.2(6) . . ?
C30 C31 C32 125.3(6) . . ?
C33 C32 C31 107.4(5) . . ?
C33 C32 C74 127.5(6) . . ?
C31 C32 C74 125.1(7) . . ?
C32 C33 C34 106.5(5) . . ?
C32 C33 C76 123.4(5) . . ?
C34 C33 C76 130.0(6) . . ?
N7 C34 C35 124.0(5) . . ?
N7 C34 C33 109.1(5) . . ?
C35 C34 C33 126.9(5) . . ?
C34 C35 C36 126.1(5) . . ?
C34 C35 C88 117.1(5) . . ?
C36 C35 C88 116.8(5) . . ?
N8 C36 C35 123.0(5) . . ?
N8 C36 C37 109.2(4) . . ?
C35 C36 C37 127.8(5) . . ?
C38 C37 C36 106.8(5) . . ?
C38 C37 C77 124.1(5) . . ?
C36 C37 C77 129.0(5) . . ?
C37 C38 C39 107.0(5) . . ?
C37 C38 C78 130.9(5) . . ?
C39 C38 C78 122.0(5) . . ?
N8 C39 C40 125.3(5) . . ?
N8 C39 C38 110.3(4) . . ?
C40 C39 C38 124.3(5) . . ?
C39 C40 C21 129.4(5) . . ?
C42 C41 C53 118.2(5) . . ?
C42 C41 C5 117.5(4) . . ?
C53 C41 C5 124.3(4) . . ?
C43 C42 C41 120.6(5) . . ?
C42 C43 C44 120.3(5) . . ?
C43 C44 C45 121.1(5) . . ?
C53 C45 C44 117.5(5) . . ?
C53 C45 C46 122.8(5) . . ?
C44 C45 C46 119.7(4) . . ?
C47 C46 C45 109.7(4) . . ?
C47 C46 C54 109.6(5) . . ?
C45 C46 C54 109.0(5) . . ?
C47 C46 C55 109.7(5) . . ?
C45 C46 C55 108.7(5) . . ?
C54 C46 C55 110.0(5) . . ?
C52 C47 C48 117.2(5) . . ?
C52 C47 C46 122.6(4) . . ?
C48 C47 C46 120.1(4) . . ?
C49 C48 C47 121.6(5) . . ?
C48 C49 C50 120.1(5) . . ?
C51 C50 C49 119.9(5) . . ?
C50 C51 C52 118.7(5) . . ?
C50 C51 C25 117.1(5) . . ?
C52 C51 C25 124.1(4) . . ?
O1 C52 C47 122.7(4) . . ?
O1 C52 C51 115.0(4) . . ?
C47 C52 C51 122.3(4) . . ?
O1 C53 C45 122.6(4) . . ?
O1 C53 C41 115.2(4) . . ?
C45 C53 C41 122.2(5) . . ?
C2 C56 C57 113.9(6) . . ?
C61 C60 C8 114.6(8) . . ?
C12 C62 C63 113.5(5) . . ?
C67 C66 C18 108.8(8) . . ?
C22 C68 C69 112.5(5) . . ?
C73 C72 C28 101.4(15) . . ?
C73' C72' C28 127.1(15) . . ?
C75 C74 C32 112.7(8) . . ?
C79 C78 C38 114.0(6) . . ?
C85 C80 C81 117.7(5) . . ?
C85 C80 C15 121.0(5) . . ?
C81 C80 C15 121.3(5) . . ?
O2 C81 C82 124.5(6) . . ?
O2 C81 C80 114.3(5) . . ?
C82 C81 C80 121.2(6) . . ?
C83 C82 C81 119.1(6) . . ?
C84 C83 C82 121.8(6) . . ?
C83 C84 C85 119.0(6) . . ?
O3 C85 C84 124.1(5) . . ?
O3 C85 C80 114.6(4) . . ?
C84 C85 C80 121.3(6) . . ?
C93 C88 C89 119.2(9) . . ?
C93 C88 C35 120.0(7) . . ?
C89 C88 C35 120.7(8) . . ?
O4 C89 C88 116.4(8) . . ?
O4 C89 C90 125.0(13) . . ?
C88 C89 C90 118.6(15) . . ?
C91 C90 C89 120.0(16) . . ?
C92 C91 C90 122.4(12) . . ?
C91 C92 C93 118.5(15) . . ?
C88 C93 O5 115.0(6) . . ?
C88 C93 C92 121.1(12) . . ?
O5 C93 C92 123.9(11) . . ?
C96 O6 Zn1 115.6(10) . . ?
C97 O7 Zn2 120.1(6) . . ?
Cl1 C98 Cl2 107.0(9) . . ?
O11 C101 O11' 133.0(18) . . ?

loop_
_geom_bond_atom_site_label_1
_geom_bond_atom_site_label_2
_geom_bond_distance
_geom_bond_site_symmetry_2
_geom_bond_publ_flag
Zn1 N4 2.057(4) . ?
Zn1 N2 2.062(4) . ?
Zn1 N1 2.063(4) . ?
Zn1 N3 2.066(4) . ?
Zn1 O6 2.175(5) . ?
Zn2 N5 2.047(4) . ?
Zn2 N6 2.049(5) . ?
Zn2 N7 2.065(4) . ?
Zn2 N8 2.068(4) . ?
Zn2 O7 2.252(6) . ?
Zn2 O8 2.459(17) . ?
O1 C53 1.372(6) . ?
O1 C52 1.385(5) . ?
O2 C81 1.369(7) . ?
O2 C86 1.412(8) . ?
O3 C85 1.376(7) . ?
O3 C87 1.441(7) . ?
O4 C89 1.360(14) . ?
O4 C94 1.467(12) . ?
O5 C93 1.394(11) . ?
O5 C95 1.449(9) . ?
N1 C1 1.372(7) . ?
N1 C4 1.378(6) . ?
N2 C6 1.370(6) . ?
N2 C9 1.377(7) . ?
N3 C11 1.372(7) . ?
N3 C14 1.378(6) . ?
N4 C19 1.361(7) . ?
N4 C16 1.377(6) . ?
N5 C21 1.371(6) . ?
N5 C24 1.378(6) . ?
N6 C26 1.378(7) . ?
N6 C29 1.385(8) . ?
N7 C34 1.373(7) . ?
N7 C31 1.378(7) . ?
N8 C39 1.360(6) . ?
N8 C36 1.383(6) . ?
C1 C20 1.392(7) . ?
C1 C2 1.454(7) . ?
C2 C3 1.354(7) . ?
C2 C56 1.496(8) . ?
C3 C4 1.474(7) . ?
C3 C58 1.500(7) . ?
C4 C5 1.402(7) . ?
C5 C6 1.404(7) . ?
C5 C41 1.507(6) . ?
C6 C7 1.480(7) . ?
C7 C8 1.357(8) . ?
C7 C59 1.489(8) . ?
C8 C9 1.441(7) . ?
C8 C60 1.521(9) . ?
C9 C10 1.389(8) . ?
C10 C11 1.382(8) . ?
C11 C12 1.436(7) . ?
C12 C13 1.367(8) . ?
C12 C62 1.510(8) . ?
C13 C14 1.467(7) . ?
C13 C64 1.509(7) . ?
C14 C15 1.407(7) . ?
C15 C16 1.409(7) . ?
C15 C80 1.501(7) . ?
C16 C17 1.469(7) . ?
C17 C18 1.363(8) . ?
C17 C65 1.509(7) . ?
C18 C19 1.444(7) . ?
C18 C66 1.526(9) . ?
C19 C20 1.389(7) . ?
C21 C40 1.383(7) . ?
C21 C22 1.450(7) . ?
C22 C23 1.353(7) . ?
C22 C68 1.507(7) . ?
C23 C24 1.472(7) . ?
C23 C70 1.498(7) . ?
C24 C25 1.408(7) . ?
C25 C26 1.410(7) . ?
C25 C51 1.504(7) . ?
C26 C27 1.464(8) . ?
C27 C28 1.343(10) . ?
C27 C71 1.513(9) . ?
C28 C29 1.464(10) . ?
C28 C72' 1.507(5) . ?
C28 C72 1.509(5) . ?
C29 C30 1.368(10) . ?
C30 C31 1.398(10) . ?
C31 C32 1.443(9) . ?
C32 C33 1.353(9) . ?
C32 C74 1.503(8) . ?
C33 C34 1.478(7) . ?
C33 C76 1.521(9) . ?
C34 C35 1.406(8) . ?
C35 C36 1.410(7) . ?
C35 C88 1.511(8) . ?
C36 C37 1.467(7) . ?
C37 C38 1.350(8) . ?
C37 C77 1.504(7) . ?
C38 C39 1.455(7) . ?
C38 C78 1.518(8) . ?
C39 C40 1.381(7) . ?
C41 C42 1.392(7) . ?
C41 C53 1.398(7) . ?
C42 C43 1.380(8) . ?
C43 C44 1.382(8) . ?
C44 C45 1.399(8) . ?
C45 C53 1.395(7) . ?
C45 C46 1.527(7) . ?
C46 C47 1.522(7) . ?
C46 C54 1.536(8) . ?
C46 C55 1.542(8) . ?
C47 C52 1.391(7) . ?
C47 C48 1.400(7) . ?
C48 C49 1.371(8) . ?
C49 C50 1.393(8) . ?
C50 C51 1.391(7) . ?
C51 C52 1.391(7) . ?
C56 C57 1.510(10) . ?
C60 C61 1.507(16) . ?
C62 C63 1.525(10) . ?
C66 C67 1.472(12) . ?
C68 C69 1.516(10) . ?
C72 C73 1.505(5) . ?
C72' C73' 1.503(5) . ?
C74 C75 1.497(14) . ?
C78 C79 1.459(10) . ?
C80 C85 1.399(8) . ?
C80 C81 1.400(8) . ?
C81 C82 1.387(8) . ?
C82 C83 1.378(10) . ?
C83 C84 1.368(10) . ?
C84 C85 1.391(8) . ?
C88 C93 1.365(12) . ?
C88 C89 1.377(13) . ?
C89 C90 1.399(17) . ?
C90 C91 1.35(3) . ?
C91 C92 1.32(3) . ?
C92 C93 1.397(12) . ?
O6 C96 1.50(2) . ?
O7 C97 1.568(13) . ?
C98 Cl1 1.735(16) . ?
C98 Cl2 1.797(16) . ?
O9 C99 1.417(16) . ?
O10 C100 1.64(3) . ?
O11 C101 1.42(2) . ?
O11' C101 1.61(2) . ?
